data_7019989
loop_
_publ_author_name
'Tan, Bin'
'Xie, Zai-Lai'
'Feng, Mei-Ling'
'Hu, Bing'
'Wu, Zhao-Feng'
'Huang, Xiao-Ying'

_publ_section_title
;
 Ionothermal syntheses, crystal structures and properties of
 three-dimensional rare earth metal-organic frameworks with
 1,4-naphthalenedicarboxylic acid.
;
_journal_issue 35
_journal_name_full 'Dalton transactions (Cambridge, England : 2003)'
_journal_page_first 10576
_journal_page_last 10584
_journal_paper_doi 10.1039/c2dt30944k
_journal_volume 41
_journal_year 2012
_chemical_formula_moiety 'C36 H18 Cl O12 Ce2, C10 H19 N2'
_chemical_formula_sum 'C46 H37 Ce2 Cl N2 O12'
_chemical_formula_weight 1125.47
_space_group_IT_number 14
_symmetry_cell_setting monoclinic
_symmetry_space_group_name_Hall '-P 2ybc'
_symmetry_space_group_name_H-M 'P 1 21/c 1'
_atom_sites_solution_hydrogens geom
_atom_sites_solution_primary direct
_atom_sites_solution_secondary difmap
_audit_creation_method SHELXL-97
_cell_angle_alpha 90.00
_cell_angle_beta 96.0266(14)
_cell_angle_gamma 90.00
_cell_formula_units_Z 4
_cell_length_a 18.0206(3)
_cell_length_b 14.8154(2)
_cell_length_c 16.1806(3)
_cell_measurement_reflns_used 12389
_cell_measurement_temperature 293(2)
_cell_measurement_theta_max 28.8226
_cell_measurement_theta_min 2.4779
_cell_volume 4296.06(12)
_computing_cell_refinement
;
CrysAlisPro, Oxford Diffraction Ltd.,
Version 1.171.33.66
;
_computing_data_collection
;
CrysAlisPro, Oxford Diffraction Ltd.,
Version 1.171.33.66
;
_computing_data_reduction
;
CrysAlisPro, Oxford Diffraction Ltd.,
Version 1.171.33.66
;
_computing_molecular_graphics 'DIAMOND. Version 3.0. Crystal Impact'
_computing_publication_material 'Windows Word 2003'
_computing_structure_refinement 'SHELXL-97 (Sheldrick, 1997)'
_computing_structure_solution 'SHELXS-97 (Sheldrick, 1990)'
_diffrn_ambient_temperature 293(2)
_diffrn_detector_area_resol_mean 16.2083
_diffrn_measured_fraction_theta_full 0.996
_diffrn_measured_fraction_theta_max 0.996
_diffrn_measurement_device_type 'Xcalibur, Eos'
_diffrn_measurement_method '\w scans'
_diffrn_radiation_monochromator graphite
_diffrn_radiation_source 'fine-focus sealed tube'
_diffrn_radiation_type MoK\a
_diffrn_radiation_wavelength 0.71073
_diffrn_reflns_av_R_equivalents 0.0180
_diffrn_reflns_av_sigmaI/netI 0.0280
_diffrn_reflns_limit_h_max 22
_diffrn_reflns_limit_h_min -22
_diffrn_reflns_limit_k_max 18
_diffrn_reflns_limit_k_min -17
_diffrn_reflns_limit_l_max 17
_diffrn_reflns_limit_l_min -20
_diffrn_reflns_number 18726
_diffrn_reflns_theta_full 26.55
_diffrn_reflns_theta_max 26.55
_diffrn_reflns_theta_min 2.66
_exptl_absorpt_coefficient_mu 2.222
_exptl_absorpt_correction_T_max 1.00000
_exptl_absorpt_correction_T_min 0.85634
_exptl_absorpt_correction_type multi-scan
_exptl_absorpt_process_details
;
CrysAlisPro, Oxford Diffraction Ltd.,
Version 1.171.33.66 (release 28-04-2010 CrysAlis171 .NET)
(compiled Apr 28 2010,14:27:37)
Empirical absorption correction using spherical harmonics,
implemented in SCALE3 ABSPACK scaling algorithm.
;
_exptl_crystal_colour yellow
_exptl_crystal_density_diffrn 1.740
_exptl_crystal_density_method 'not measured'
_exptl_crystal_description block
_exptl_crystal_F_000 2224
_exptl_crystal_size_max 0.22
_exptl_crystal_size_mid 0.20
_exptl_crystal_size_min 0.18
_refine_diff_density_max 1.133
_refine_diff_density_min -0.896
_refine_diff_density_rms 0.090
_refine_ls_extinction_method none
_refine_ls_goodness_of_fit_ref 1.022
_refine_ls_hydrogen_treatment constr
_refine_ls_matrix_type full
_refine_ls_number_parameters 607
_refine_ls_number_reflns 8921
_refine_ls_number_restraints 379
_refine_ls_restrained_S_all 1.058
_refine_ls_R_factor_all 0.0376
_refine_ls_R_factor_gt 0.0269
_refine_ls_shift/su_max 0.001
_refine_ls_shift/su_mean 0.000
_refine_ls_structure_factor_coef Fsqd
_refine_ls_weighting_details 'calc w=1/[\s^2^(Fo^2^)+(0.0301P)^2^+4.9529P] where P=(Fo^2^+2Fc^2^)/3'
_refine_ls_weighting_scheme calc
_refine_ls_wR_factor_gt 0.0634
_refine_ls_wR_factor_ref 0.0662
_reflns_number_gt 7218
_reflns_number_total 8921
_reflns_threshold_expression >2sigma(I)
_cod_data_source_file c2dt30944k.txt
_cod_data_source_block compound-2
_cod_original_cell_volume 4296.05(12)
_cod_original_sg_symbol_H-M 'P 21/c'
_cod_database_code 7019989

loop_
_symmetry_equiv_pos_as_xyz
'x, y, z'
'-x, y+1/2, -z+1/2'
'-x, -y, -z'
'x, -y-1/2, z-1/2'

loop_
_atom_site_label
_atom_site_type_symbol
_atom_site_fract_x
_atom_site_fract_y
_atom_site_fract_z
_atom_site_U_iso_or_equiv
_atom_site_adp_type
_atom_site_occupancy
_atom_site_symmetry_multiplicity
_atom_site_calc_flag
_atom_site_refinement_flags
_atom_site_disorder_assembly
_atom_site_disorder_group
Ce1 Ce 0.378059(9) 0.025211(12) -0.005556(10) 0.01596(5) Uani 1 1 d . . .
Ce2 Ce 0.114910(9) 0.013498(12) -0.001187(11) 0.01647(5) Uani 1 1 d . . .
Cl1 Cl 0.25182(4) -0.08876(6) 0.02308(6) 0.0337(2) Uani 1 1 d . . .
O1 O 0.44827(13) 0.13195(19) -0.07843(18) 0.0416(7) Uani 1 1 d . . .
O2 O 0.57120(14) 0.11238(18) -0.06065(18) 0.0414(7) Uani 1 1 d . . .
O3 O 0.31588(14) 0.1357(2) 0.07472(19) 0.0480(8) Uani 1 1 d . . .
O5 O 0.47701(15) 0.4321(2) -0.40076(18) 0.0498(8) Uani 1 1 d . . .
O4 O 0.19574(13) 0.13934(18) 0.02984(17) 0.0376(7) Uani 1 1 d . . .
O6 O 0.59980(15) 0.4314(2) -0.37726(17) 0.0477(8) Uani 1 1 d . . .
O7 O 0.28305(13) 0.43157(19) 0.38866(16) 0.0377(7) Uani 1 1 d . . .
O8 O 0.16016(12) 0.44828(18) 0.36526(14) 0.0314(6) Uani 1 1 d . . .
O9 O 0.06214(14) 0.10088(19) 0.10954(17) 0.0415(7) Uani 1 1 d . . .
O10 O -0.06236(14) 0.10581(19) 0.08978(18) 0.0424(7) Uani 1 1 d . . .
O11 O 0.00408(14) 0.41606(18) 0.43284(16) 0.0364(6) Uani 1 1 d . . .
O12 O -0.11270(14) 0.4108(2) 0.37873(18) 0.0496(8) Uani 1 1 d . . .
C1 C 0.51324(18) 0.1507(2) -0.0928(2) 0.0287(8) Uani 1 1 d . . .
C2 C 0.52130(17) 0.2236(2) -0.1564(2) 0.0259(8) Uani 1 1 d . . .
C3 C 0.47212(19) 0.2227(3) -0.2270(2) 0.0344(9) Uani 1 1 d . . .
H3A H 0.4348 0.1792 -0.2326 0.041 Uiso 1 1 calc R . .
C4 C 0.47662(19) 0.2857(3) -0.2906(2) 0.0335(9) Uani 1 1 d . . .
H4A H 0.4420 0.2838 -0.3375 0.040 Uiso 1 1 calc R . .
C5 C 0.53120(18) 0.3498(2) -0.2847(2) 0.0265(8) Uani 1 1 d . . .
C6 C 0.58299(17) 0.3560(2) -0.2112(2) 0.0236(7) Uani 1 1 d . . .
C7 C 0.57832(17) 0.2909(2) -0.1470(2) 0.0244(7) Uani 1 1 d . . .
C8 C 0.6300(2) 0.2975(3) -0.0747(2) 0.0343(9) Uani 1 1 d . . .
H8A H 0.6289 0.2546 -0.0329 0.041 Uiso 1 1 calc R . .
C9 C 0.6809(2) 0.3650(3) -0.0654(3) 0.0440(10) Uani 1 1 d . . .
H9A H 0.7141 0.3679 -0.0174 0.053 Uiso 1 1 calc R . .
C10 C 0.6839(2) 0.4301(3) -0.1273(3) 0.0421(10) Uani 1 1 d . . .
H10A H 0.7186 0.4767 -0.1198 0.051 Uiso 1 1 calc R . .
C11 C 0.6368(2) 0.4261(3) -0.1983(2) 0.0334(9) Uani 1 1 d . . .
H11A H 0.6397 0.4699 -0.2391 0.040 Uiso 1 1 calc R . .
C12 C 0.5362(2) 0.4095(3) -0.3591(2) 0.0324(9) Uani 1 1 d . . .
C13 C 0.25128(19) 0.1670(2) 0.0758(2) 0.0302(8) Uani 1 1 d . . .
C14 C 0.24047(18) 0.2387(2) 0.1394(2) 0.0281(8) Uani 1 1 d . . .
C15 C 0.2843(2) 0.2319(3) 0.2136(3) 0.0393(10) Uani 1 1 d . . .
H15A H 0.3201 0.1865 0.2207 0.047 Uiso 1 1 calc R . .
C16 C 0.2765(2) 0.2917(3) 0.2789(2) 0.0375(10) Uani 1 1 d . . .
H16A H 0.3077 0.2860 0.3282 0.045 Uiso 1 1 calc R . .
C17 C 0.22375(17) 0.3585(2) 0.2719(2) 0.0233(7) Uani 1 1 d . . .
C18 C 0.17671(16) 0.3689(2) 0.1957(2) 0.0212(7) Uani 1 1 d . . .
C19 C 0.18616(17) 0.3091(2) 0.1279(2) 0.0235(7) Uani 1 1 d . . .
C20 C 0.1427(2) 0.3249(3) 0.0511(2) 0.0349(9) Uani 1 1 d . . .
H20A H 0.1487 0.2875 0.0061 0.042 Uiso 1 1 calc R . .
C21 C 0.0927(2) 0.3933(3) 0.0417(2) 0.0403(10) Uani 1 1 d . . .
H21A H 0.0653 0.4027 -0.0096 0.048 Uiso 1 1 calc R . .
C22 C 0.0819(2) 0.4496(3) 0.1083(3) 0.0403(10) Uani 1 1 d . . .
H22A H 0.0467 0.4956 0.1013 0.048 Uiso 1 1 calc R . .
C23 C 0.12217(18) 0.4384(2) 0.1834(2) 0.0270(8) Uani 1 1 d . . .
H23A H 0.1140 0.4765 0.2272 0.032 Uiso 1 1 calc R . .
C24 C 0.22129(17) 0.4179(2) 0.3472(2) 0.0239(7) Uani 1 1 d . . .
C25 C 0.0004(2) 0.1337(3) 0.1218(2) 0.0324(9) Uani 1 1 d . . .
C26 C -0.00218(18) 0.2117(2) 0.1799(2) 0.0281(8) Uani 1 1 d . . .
C27 C 0.0364(2) 0.2058(3) 0.2568(3) 0.0391(10) Uani 1 1 d . . .
H27A H 0.0705 0.1591 0.2681 0.047 Uiso 1 1 calc R . .
C28 C 0.0257(2) 0.2689(3) 0.3194(2) 0.0375(9) Uani 1 1 d . . .
H28A H 0.0525 0.2635 0.3714 0.045 Uiso 1 1 calc R . .
C29 C -0.02417(19) 0.3383(3) 0.3042(2) 0.0298(8) Uani 1 1 d . . .
C30 C -0.05941(19) 0.3531(2) 0.2220(2) 0.0279(8) Uani 1 1 d . . .
C31 C -0.04859(19) 0.2884(3) 0.1593(2) 0.0299(8) Uani 1 1 d . . .
C32 C -0.0818(2) 0.3040(3) 0.0774(2) 0.0417(10) Uani 1 1 d . . .
H32A H -0.0762 0.2618 0.0359 0.050 Uiso 1 1 calc R . .
C33 C -0.1217(3) 0.3804(4) 0.0592(3) 0.0576(13) Uani 1 1 d . . .
H33A H -0.1425 0.3905 0.0049 0.069 Uiso 1 1 calc R . .
C34 C -0.1319(3) 0.4433(4) 0.1200(3) 0.0590(13) Uani 1 1 d . . .
H34A H -0.1592 0.4953 0.1056 0.071 Uiso 1 1 calc R . .
C35 C -0.1031(2) 0.4310(3) 0.2003(3) 0.0432(10) Uani 1 1 d . . .
H35A H -0.1118 0.4732 0.2407 0.052 Uiso 1 1 calc R . .
C36 C -0.0454(2) 0.3928(3) 0.3749(2) 0.0326(9) Uani 1 1 d . . .
N1A N 0.2377(7) -0.2679(8) 0.2812(6) 0.0617(15) Uani 0.562(6) 1 d PDU A 1
N2A N 0.3064(9) -0.1503(10) 0.2671(9) 0.0706(14) Uani 0.562(6) 1 d PDU A 1
C37A C 0.2889(6) -0.2642(8) 0.3476(7) 0.0628(18) Uani 0.562(6) 1 d PDU A 1
H37A H 0.2939 -0.3046 0.3918 0.075 Uiso 0.562(6) 1 calc PR A 1
C38A C 0.3335(8) -0.1878(9) 0.3378(8) 0.0739(18) Uani 0.562(6) 1 d PDU A 1
H38A H 0.3738 -0.1679 0.3738 0.089 Uiso 0.562(6) 1 calc PR A 1
C39A C 0.2531(11) -0.2056(12) 0.2279(10) 0.0563(14) Uani 0.562(6) 1 d PDU A 1
H39A H 0.2317 -0.2002 0.1733 0.068 Uiso 0.562(6) 1 calc PR A 1
C40A C 0.1830(7) -0.3370(9) 0.2628(8) 0.085(3) Uani 0.562(6) 1 d PDU A 1
H40A H 0.1497 -0.3196 0.2152 0.128 Uiso 0.562(6) 1 calc PR A 1
H40B H 0.1551 -0.3452 0.3097 0.128 Uiso 0.562(6) 1 calc PR A 1
H40C H 0.2074 -0.3925 0.2513 0.128 Uiso 0.562(6) 1 calc PR A 1
C41A C 0.3332(8) -0.0684(8) 0.2288(7) 0.0909(19) Uani 0.562(6) 1 d PDU A 1
H41A H 0.2915 -0.0313 0.2067 0.109 Uiso 0.562(6) 1 calc PR A 1
H41B H 0.3623 -0.0841 0.1837 0.109 Uiso 0.562(6) 1 calc PR A 1
C43A C 0.3265(8) 0.0294(9) 0.3517(9) 0.130(2) Uani 0.562(6) 1 d PDU A 1
H43A H 0.2844 0.0559 0.3180 0.156 Uiso 0.562(6) 1 calc PR A 1
H43B H 0.3077 -0.0138 0.3896 0.156 Uiso 0.562(6) 1 calc PR A 1
C42A C 0.3802(8) -0.0189(9) 0.2947(8) 0.117(2) Uani 0.562(6) 1 d PDU A 1
H42A H 0.4108 0.0254 0.2700 0.140 Uiso 0.562(6) 1 calc PR A 1
H42B H 0.4129 -0.0606 0.3273 0.140 Uiso 0.562(6) 1 calc PR A 1
C44A C 0.3720(10) 0.1030(9) 0.4005(8) 0.153(3) Uani 0.562(6) 1 d PDU A 1
H44A H 0.4028 0.1317 0.3624 0.183 Uiso 0.562(6) 1 calc PR A 1
H44B H 0.3369 0.1483 0.4157 0.183 Uiso 0.562(6) 1 calc PR A 1
C45A C 0.4229(9) 0.0797(11) 0.4794(9) 0.161(3) Uani 0.562(6) 1 d PDU A 1
H45A H 0.4190 0.0159 0.4913 0.193 Uiso 0.562(6) 1 calc PR A 1
H45D H 0.4743 0.0926 0.4709 0.193 Uiso 0.562(6) 1 calc PR A 1
C46A C 0.4010(11) 0.1346(13) 0.5528(8) 0.181(5) Uani 0.562(6) 1 d PDU A 1
H46A H 0.4316 0.1171 0.6024 0.272 Uiso 0.562(6) 1 calc PR A 1
H46B H 0.3495 0.1236 0.5598 0.272 Uiso 0.562(6) 1 calc PR A 1
H46C H 0.4081 0.1976 0.5425 0.272 Uiso 0.562(6) 1 calc PR A 1
N2B N 0.3122(12) -0.1641(13) 0.2743(12) 0.0706(14) Uani 0.438(6) 1 d PDU A 2
N1B N 0.2279(10) -0.2686(10) 0.2560(8) 0.0617(15) Uani 0.438(6) 1 d PDU A 2
C40B C 0.1711(9) -0.3233(12) 0.2146(10) 0.085(3) Uani 0.438(6) 1 d PDU A 2
H40D H 0.1608 -0.3034 0.1580 0.128 Uiso 0.438(6) 1 calc PR A 2
H40E H 0.1266 -0.3185 0.2422 0.128 Uiso 0.438(6) 1 calc PR A 2
H40F H 0.1874 -0.3850 0.2154 0.128 Uiso 0.438(6) 1 calc PR A 2
C37B C 0.2634(8) -0.2786(10) 0.3330(9) 0.0628(18) Uani 0.438(6) 1 d PDU A 2
H37B H 0.2531 -0.3218 0.3719 0.075 Uiso 0.438(6) 1 calc PR A 2
C38B C 0.3188(10) -0.2121(12) 0.3435(10) 0.0739(18) Uani 0.438(6) 1 d PDU A 2
H38B H 0.3532 -0.2035 0.3898 0.089 Uiso 0.438(6) 1 calc PR A 2
C41B C 0.3588(8) -0.0877(8) 0.2540(11) 0.0909(19) Uani 0.438(6) 1 d PDU A 2
H41C H 0.3745 -0.0964 0.1991 0.109 Uiso 0.438(6) 1 calc PR A 2
H41D H 0.4031 -0.0853 0.2935 0.109 Uiso 0.438(6) 1 calc PR A 2
C42B C 0.3160(9) 0.0023(10) 0.2564(10) 0.117(2) Uani 0.438(6) 1 d PDU A 2
H42C H 0.2696 -0.0010 0.2816 0.140 Uiso 0.438(6) 1 calc PR A 2
H42D H 0.3105 0.0354 0.2044 0.140 Uiso 0.438(6) 1 calc PR A 2
C39B C 0.2514(15) -0.1936(15) 0.2245(13) 0.0563(14) Uani 0.438(6) 1 d PDU A 2
H39B H 0.2303 -0.1653 0.1763 0.068 Uiso 0.438(6) 1 calc PR A 2
C44B C 0.3793(13) 0.0463(12) 0.4048(9) 0.153(3) Uani 0.438(6) 1 d PDU A 2
H44C H 0.4292 0.0304 0.4287 0.183 Uiso 0.438(6) 1 calc PR A 2
H44D H 0.3488 -0.0044 0.4185 0.183 Uiso 0.438(6) 1 calc PR A 2
C43B C 0.3854(10) 0.0281(13) 0.3166(10) 0.130(2) Uani 0.438(6) 1 d PDU A 2
H43C H 0.4215 -0.0203 0.3143 0.156 Uiso 0.438(6) 1 calc PR A 2
H43D H 0.4071 0.0814 0.2939 0.156 Uiso 0.438(6) 1 calc PR A 2
C45B C 0.3580(10) 0.1164(14) 0.4689(12) 0.161(3) Uani 0.438(6) 1 d PDU A 2
H45B H 0.3238 0.0899 0.5046 0.193 Uiso 0.438(6) 1 calc PR A 2
H45C H 0.3339 0.1680 0.4407 0.193 Uiso 0.438(6) 1 calc PR A 2
C46B C 0.4320(13) 0.1466(17) 0.5219(12) 0.181(5) Uani 0.438(6) 1 d PDU A 2
H46G H 0.4218 0.1974 0.5558 0.272 Uiso 0.438(6) 1 calc PR A 2
H46D H 0.4684 0.1632 0.4854 0.272 Uiso 0.438(6) 1 calc PR A 2
H46E H 0.4508 0.0976 0.5568 0.272 Uiso 0.438(6) 1 calc PR A 2

loop_
_atom_site_aniso_label
_atom_site_aniso_U_11
_atom_site_aniso_U_22
_atom_site_aniso_U_33
_atom_site_aniso_U_23
_atom_site_aniso_U_13
_atom_site_aniso_U_12
Ce1 0.01543(9) 0.01759(10) 0.01507(9) -0.00014(7) 0.00254(6) 0.00099(7)
Ce2 0.01522(9) 0.01826(10) 0.01626(9) -0.00022(7) 0.00320(6) -0.00160(7)
Cl1 0.0206(4) 0.0304(5) 0.0512(6) 0.0136(4) 0.0091(4) 0.0027(3)
O1 0.0245(13) 0.0458(17) 0.0550(19) 0.0253(14) 0.0067(12) -0.0059(12)
O2 0.0296(14) 0.0366(16) 0.0573(19) 0.0245(14) 0.0016(12) 0.0035(12)
O3 0.0324(15) 0.0496(18) 0.062(2) -0.0328(16) 0.0056(13) 0.0091(13)
O5 0.0487(17) 0.0518(19) 0.0438(18) 0.0228(15) -0.0200(14) -0.0010(14)
O4 0.0321(14) 0.0350(15) 0.0470(17) -0.0224(13) 0.0095(12) -0.0120(12)
O6 0.0474(17) 0.062(2) 0.0345(16) 0.0247(15) 0.0076(13) -0.0124(15)
O7 0.0230(12) 0.0579(19) 0.0312(15) -0.0201(13) -0.0014(11) -0.0031(12)
O8 0.0243(12) 0.0484(16) 0.0221(13) -0.0098(12) 0.0056(10) 0.0087(11)
O9 0.0324(14) 0.0509(18) 0.0434(17) -0.0255(14) 0.0147(12) -0.0054(13)
O10 0.0308(14) 0.0457(17) 0.0522(18) -0.0297(14) 0.0113(12) -0.0138(12)
O11 0.0347(14) 0.0417(16) 0.0329(15) -0.0169(12) 0.0048(11) -0.0116(12)
O12 0.0233(14) 0.073(2) 0.0548(19) -0.0405(17) 0.0143(12) -0.0090(13)
C1 0.0248(18) 0.0257(19) 0.036(2) 0.0128(16) 0.0040(15) -0.0010(14)
C2 0.0179(16) 0.0271(19) 0.033(2) 0.0116(15) 0.0033(14) 0.0004(13)
C3 0.0224(18) 0.037(2) 0.043(2) 0.0139(18) -0.0023(16) -0.0089(16)
C4 0.0228(18) 0.042(2) 0.034(2) 0.0125(17) -0.0067(15) -0.0061(16)
C5 0.0210(16) 0.033(2) 0.0250(19) 0.0106(15) 0.0016(14) 0.0015(14)
C6 0.0198(16) 0.0269(18) 0.0245(18) 0.0068(14) 0.0038(13) -0.0003(13)
C7 0.0188(16) 0.0283(19) 0.0264(19) 0.0067(15) 0.0038(13) 0.0000(13)
C8 0.036(2) 0.043(2) 0.023(2) 0.0094(17) -0.0010(15) -0.0047(17)
C9 0.040(2) 0.058(3) 0.032(2) 0.001(2) -0.0093(18) -0.014(2)
C10 0.039(2) 0.044(3) 0.043(2) -0.002(2) 0.0020(18) -0.0191(19)
C11 0.034(2) 0.035(2) 0.031(2) 0.0079(17) 0.0048(16) -0.0083(16)
C12 0.037(2) 0.033(2) 0.026(2) 0.0098(16) -0.0032(16) -0.0042(16)
C13 0.0269(18) 0.0269(19) 0.038(2) -0.0135(16) 0.0103(16) -0.0050(15)
C14 0.0220(17) 0.033(2) 0.031(2) -0.0133(16) 0.0060(14) -0.0013(14)
C15 0.032(2) 0.042(2) 0.043(2) -0.0159(19) -0.0025(17) 0.0178(17)
C16 0.031(2) 0.049(3) 0.031(2) -0.0128(18) -0.0060(16) 0.0127(17)
C17 0.0179(16) 0.0287(19) 0.0232(18) -0.0092(14) 0.0013(13) 0.0010(13)
C18 0.0169(15) 0.0238(17) 0.0231(18) -0.0038(14) 0.0033(13) -0.0028(13)
C19 0.0196(16) 0.0278(18) 0.0232(18) -0.0072(14) 0.0024(13) -0.0050(13)
C20 0.042(2) 0.041(2) 0.0211(19) -0.0078(17) -0.0007(16) -0.0049(18)
C21 0.044(2) 0.049(3) 0.027(2) -0.0013(18) -0.0063(17) 0.0054(19)
C22 0.038(2) 0.037(2) 0.044(2) 0.0032(19) -0.0028(18) 0.0126(18)
C23 0.0268(17) 0.0265(19) 0.0279(19) -0.0037(15) 0.0035(14) 0.0026(14)
C24 0.0221(16) 0.0317(19) 0.0181(17) -0.0047(14) 0.0024(13) 0.0000(14)
C25 0.032(2) 0.036(2) 0.032(2) -0.0131(17) 0.0148(16) -0.0097(16)
C26 0.0225(17) 0.033(2) 0.030(2) -0.0140(16) 0.0100(14) -0.0074(15)
C27 0.031(2) 0.044(2) 0.042(2) -0.0154(19) 0.0018(17) 0.0076(17)
C28 0.034(2) 0.048(3) 0.029(2) -0.0155(18) -0.0035(16) 0.0031(18)
C29 0.0248(18) 0.035(2) 0.030(2) -0.0154(16) 0.0073(15) -0.0072(15)
C30 0.0252(17) 0.0291(19) 0.030(2) -0.0078(15) 0.0078(15) -0.0058(15)
C31 0.0272(18) 0.035(2) 0.028(2) -0.0080(16) 0.0085(15) -0.0106(16)
C32 0.049(2) 0.048(3) 0.028(2) -0.0063(19) 0.0037(18) -0.013(2)
C33 0.059(3) 0.074(4) 0.037(3) 0.013(3) -0.006(2) -0.006(3)
C34 0.048(3) 0.055(3) 0.073(4) 0.018(3) 0.005(2) 0.008(2)
C35 0.045(2) 0.038(2) 0.048(3) -0.002(2) 0.012(2) 0.0016(19)
C36 0.0300(19) 0.038(2) 0.031(2) -0.0170(17) 0.0109(15) -0.0112(16)
N1A 0.072(3) 0.053(2) 0.064(4) 0.009(3) 0.025(3) 0.021(2)
N2A 0.095(3) 0.066(3) 0.051(3) 0.005(2) 0.013(2) 0.009(3)
C37A 0.081(4) 0.054(3) 0.053(3) 0.014(3) 0.004(3) 0.013(3)
C38A 0.096(4) 0.070(4) 0.056(3) 0.010(3) 0.009(3) 0.013(3)
C39A 0.068(3) 0.052(4) 0.050(3) 0.013(2) 0.013(2) 0.009(3)
C40A 0.083(5) 0.061(5) 0.121(9) -0.004(7) 0.056(7) 0.011(4)
C41A 0.125(4) 0.071(4) 0.078(4) 0.007(3) 0.015(3) -0.017(3)
C43A 0.191(5) 0.089(4) 0.117(5) 0.010(4) 0.045(4) -0.020(4)
C42A 0.165(4) 0.083(4) 0.105(4) 0.002(4) 0.027(4) -0.016(4)
C44A 0.228(5) 0.101(5) 0.131(5) 0.029(5) 0.034(5) -0.016(5)
C45A 0.238(6) 0.105(5) 0.143(6) 0.023(5) 0.036(5) -0.018(5)
C46A 0.280(10) 0.124(8) 0.153(9) -0.005(8) 0.087(9) -0.032(8)
N2B 0.095(3) 0.066(3) 0.051(3) 0.005(2) 0.013(2) 0.009(3)
N1B 0.072(3) 0.053(2) 0.064(4) 0.009(3) 0.025(3) 0.021(2)
C40B 0.083(5) 0.061(5) 0.121(9) -0.004(7) 0.056(7) 0.011(4)
C37B 0.081(4) 0.054(3) 0.053(3) 0.014(3) 0.004(3) 0.013(3)
C38B 0.096(4) 0.070(4) 0.056(3) 0.010(3) 0.009(3) 0.013(3)
C41B 0.125(4) 0.071(4) 0.078(4) 0.007(3) 0.015(3) -0.017(3)
C42B 0.165(4) 0.083(4) 0.105(4) 0.002(4) 0.027(4) -0.016(4)
C39B 0.068(3) 0.052(4) 0.050(3) 0.013(2) 0.013(2) 0.009(3)
C44B 0.228(5) 0.101(5) 0.131(5) 0.029(5) 0.034(5) -0.016(5)
C43B 0.191(5) 0.089(4) 0.117(5) 0.010(4) 0.045(4) -0.020(4)
C45B 0.238(6) 0.105(5) 0.143(6) 0.023(5) 0.036(5) -0.018(5)
C46B 0.280(10) 0.124(8) 0.153(9) -0.005(8) 0.087(9) -0.032(8)

loop_
_atom_type_symbol
_atom_type_description
_atom_type_scat_dispersion_real
_atom_type_scat_dispersion_imag
_atom_type_scat_source
C C 0.0033 0.0016 'International Tables Vol C Tables 4.2.6.8 and 6.1.1.4'
H H 0.0000 0.0000 'International Tables Vol C Tables 4.2.6.8 and 6.1.1.4'
N N 0.0061 0.0033 'International Tables Vol C Tables 4.2.6.8 and 6.1.1.4'
O O 0.0106 0.0060 'International Tables Vol C Tables 4.2.6.8 and 6.1.1.4'
Cl Cl 0.1484 0.1585 'International Tables Vol C Tables 4.2.6.8 and 6.1.1.4'
Ce Ce -0.2486 2.6331 'International Tables Vol C Tables 4.2.6.8 and 6.1.1.4'

loop_
_geom_angle_atom_site_label_1
_geom_angle_atom_site_label_2
_geom_angle_atom_site_label_3
_geom_angle
_geom_angle_site_symmetry_1
_geom_angle_site_symmetry_3
O7 Ce1 O1 81.17(9) 4_565 .
O7 Ce1 O5 149.13(10) 4_565 4_566
O1 Ce1 O5 77.55(10) . 4_566
O7 Ce1 O6 75.88(10) 4_565 2_644
O1 Ce1 O6 81.68(11) . 2_644
O5 Ce1 O6 122.10(10) 4_566 2_644
O7 Ce1 O3 82.30(10) 4_565 .
O1 Ce1 O3 96.57(11) . .
O5 Ce1 O3 78.24(9) 4_566 .
O6 Ce1 O3 158.13(10) 2_644 .
O7 Ce1 O2 138.63(10) 4_565 3_655
O1 Ce1 O2 124.91(8) . 3_655
O5 Ce1 O2 72.23(10) 4_566 3_655
O6 Ce1 O2 77.20(10) 2_644 3_655
O3 Ce1 O2 120.04(11) . 3_655
O7 Ce1 Cl1 75.82(6) 4_565 .
O1 Ce1 Cl1 156.71(7) . .
O5 Ce1 Cl1 124.96(8) 4_566 .
O6 Ce1 Cl1 89.27(8) 2_644 .
O3 Ce1 Cl1 83.92(7) . .
O2 Ce1 Cl1 73.02(6) 3_655 .
O4 Ce2 O11 102.40(9) . 4_565
O4 Ce2 O10 153.17(9) . 3
O11 Ce2 O10 78.32(10) 4_565 3
O4 Ce2 O8 75.71(9) . 4_565
O11 Ce2 O8 81.15(8) 4_565 4_565
O10 Ce2 O8 77.96(9) 3 4_565
O4 Ce2 O9 73.27(8) . .
O11 Ce2 O9 74.35(9) 4_565 .
O10 Ce2 O9 131.08(8) 3 .
O8 Ce2 O9 134.73(10) 4_565 .
O4 Ce2 O12 111.63(10) . 2_545
O11 Ce2 O12 122.31(8) 4_565 2_545
O10 Ce2 O12 89.26(11) 3 2_545
O8 Ce2 O12 150.69(9) 4_565 2_545
O9 Ce2 O12 72.90(10) . 2_545
O4 Ce2 Cl1 83.53(7) . .
O11 Ce2 Cl1 161.32(7) 4_565 .
O10 Ce2 Cl1 88.44(7) 3 .
O8 Ce2 Cl1 83.26(6) 4_565 .
O9 Ce2 Cl1 124.26(7) . .
O12 Ce2 Cl1 69.98(6) 2_545 .
O4 Ce2 O11 140.21(8) . 2_545
O11 Ce2 O11 76.83(8) 4_565 2_545
O10 Ce2 O11 66.48(8) 3 2_545
O8 Ce2 O11 141.09(8) 4_565 2_545
O9 Ce2 O11 68.23(8) . 2_545
O12 Ce2 O11 47.24(7) 2_545 2_545
Cl1 Ce2 O11 110.04(5) . 2_545
O4 Ce2 C36 126.59(10) . 2_545
O11 Ce2 C36 99.77(9) 4_565 2_545
O10 Ce2 C36 78.85(10) 3 2_545
O8 Ce2 C36 156.09(10) 4_565 2_545
O9 Ce2 C36 67.04(10) . 2_545
O12 Ce2 C36 23.05(8) 2_545 2_545
Cl1 Ce2 C36 90.38(7) . 2_545
O11 Ce2 C36 24.31(8) 2_545 2_545
Ce2 Cl1 Ce1 110.19(3) . .
C1 O1 Ce1 142.0(2) . .
C1 O2 Ce1 145.1(2) . 3_655
C13 O3 Ce1 137.3(2) . .
C12 O5 Ce1 168.0(3) . 4_565
C13 O4 Ce2 144.4(3) . .
C12 O6 Ce1 124.2(2) . 2_654
C24 O7 Ce1 163.7(2) . 4_566
C24 O8 Ce2 132.1(2) . 4_566
C25 O9 Ce2 137.2(2) . .
C25 O10 Ce2 139.8(2) . 3
C36 O11 Ce2 158.6(3) . 4_566
C36 O11 Ce2 85.8(2) . 2
Ce2 O11 Ce2 103.17(8) 4_566 2
C36 O12 Ce2 105.4(2) . 2
O1 C1 O2 125.4(3) . .
O1 C1 C2 116.5(3) . .
O2 C1 C2 118.1(3) . .
C3 C2 C7 119.4(3) . .
C3 C2 C1 117.5(3) . .
C7 C2 C1 123.1(3) . .
C2 C3 C4 121.7(3) . .
C2 C3 H3A 119.2 . .
C4 C3 H3A 119.2 . .
C5 C4 C3 120.7(3) . .
C5 C4 H4A 119.7 . .
C3 C4 H4A 119.7 . .
C4 C5 C6 120.3(3) . .
C4 C5 C12 117.2(3) . .
C6 C5 C12 122.5(3) . .
C11 C6 C7 118.7(3) . .
C11 C6 C5 122.8(3) . .
C7 C6 C5 118.5(3) . .
C8 C7 C6 118.0(3) . .
C8 C7 C2 122.5(3) . .
C6 C7 C2 119.4(3) . .
C9 C8 C7 121.3(4) . .
C9 C8 H8A 119.3 . .
C7 C8 H8A 119.3 . .
C8 C9 C10 120.5(4) . .
C8 C9 H9A 119.8 . .
C10 C9 H9A 119.8 . .
C11 C10 C9 120.6(4) . .
C11 C10 H10A 119.7 . .
C9 C10 H10A 119.7 . .
C10 C11 C6 120.9(4) . .
C10 C11 H11A 119.6 . .
C6 C11 H11A 119.6 . .
O5 C12 O6 123.7(3) . .
O5 C12 C5 118.1(3) . .
O6 C12 C5 118.1(3) . .
O4 C13 O3 123.8(3) . .
O4 C13 C14 119.0(3) . .
O3 C13 C14 117.2(3) . .
C15 C14 C19 119.5(3) . .
C15 C14 C13 116.3(3) . .
C19 C14 C13 124.2(3) . .
C14 C15 C16 121.4(3) . .
C14 C15 H15A 119.3 . .
C16 C15 H15A 119.3 . .
C17 C16 C15 121.4(3) . .
C17 C16 H16A 119.3 . .
C15 C16 H16A 119.3 . .
C16 C17 C18 119.6(3) . .
C16 C17 C24 115.7(3) . .
C18 C17 C24 124.7(3) . .
C23 C18 C17 122.5(3) . .
C23 C18 C19 118.4(3) . .
C17 C18 C19 119.1(3) . .
C20 C19 C14 122.9(3) . .
C20 C19 C18 118.1(3) . .
C14 C19 C18 119.0(3) . .
C21 C20 C19 121.5(4) . .
C21 C20 H20A 119.3 . .
C19 C20 H20A 119.3 . .
C20 C21 C22 120.4(4) . .
C20 C21 H21A 119.8 . .
C22 C21 H21A 119.8 . .
C23 C22 C21 121.0(4) . .
C23 C22 H22A 119.5 . .
C21 C22 H22A 119.5 . .
C22 C23 C18 120.6(3) . .
C22 C23 H23A 119.7 . .
C18 C23 H23A 119.7 . .
O8 C24 O7 124.8(3) . .
O8 C24 C17 120.0(3) . .
O7 C24 C17 115.3(3) . .
O9 C25 O10 125.5(3) . .
O9 C25 C26 119.3(3) . .
O10 C25 C26 115.2(3) . .
C27 C26 C31 119.6(3) . .
C27 C26 C25 118.5(4) . .
C31 C26 C25 121.7(3) . .
C26 C27 C28 121.3(4) . .
C26 C27 H27A 119.4 . .
C28 C27 H27A 119.4 . .
C29 C28 C27 120.5(4) . .
C29 C28 H28A 119.8 . .
C27 C28 H28A 119.8 . .
C28 C29 C30 120.0(3) . .
C28 C29 C36 119.2(3) . .
C30 C29 C36 120.6(3) . .
C35 C30 C31 119.0(4) . .
C35 C30 C29 122.3(3) . .
C31 C30 C29 118.7(3) . .
C32 C31 C30 118.8(4) . .
C32 C31 C26 121.8(4) . .
C30 C31 C26 119.3(3) . .
C33 C32 C31 120.1(4) . .
C33 C32 H32A 119.9 . .
C31 C32 H32A 119.9 . .
C32 C33 C34 121.0(4) . .
C32 C33 H33A 119.5 . .
C34 C33 H33A 119.5 . .
C35 C34 C33 121.6(5) . .
C35 C34 H34A 119.2 . .
C33 C34 H34A 119.2 . .
C34 C35 C30 119.4(4) . .
C34 C35 H35A 120.3 . .
C30 C35 H35A 120.3 . .
O12 C36 O11 121.0(3) . .
O12 C36 C29 118.9(3) . .
O11 C36 C29 119.9(3) . .
O12 C36 Ce2 51.59(18) . 2
O11 C36 Ce2 69.89(19) . 2
C29 C36 Ce2 169.7(3) . 2
C39A N1A C37A 108.9(10) . .
C39A N1A C40A 123.7(9) . .
C37A N1A C40A 126.5(8) . .
C38A N2A C39A 109.1(7) . .
C38A N2A C41A 127.3(9) . .
C39A N2A C41A 123.2(7) . .
N1A C37A C38A 107.2(10) . .
N1A C37A H37A 126.4 . .
C38A C37A H37A 126.4 . .
N2A C38A C37A 105.8(8) . .
N2A C38A H38A 127.1 . .
C37A C38A H38A 127.1 . .
N1A C39A N2A 107.7(8) . .
N1A C39A H39A 126.2 . .
N2A C39A H39A 126.2 . .
N2A C41A C42A 107.1(11) . .
N2A C41A H41A 110.3 . .
C42A C41A H41A 110.3 . .
N2A C41A H41B 110.3 . .
C42A C41A H41B 110.3 . .
H41A C41A H41B 108.5 . .
C44A C43A C42A 107.2(10) . .
C44A C43A H43A 110.3 . .
C42A C43A H43A 110.3 . .
C44A C43A H43B 110.3 . .
C42A C43A H43B 110.3 . .
H43A C43A H43B 108.5 . .
C41A C42A C43A 107.8(11) . .
C41A C42A H42A 110.1 . .
C43A C42A H42A 110.1 . .
C41A C42A H42B 110.1 . .
C43A C42A H42B 110.1 . .
H42A C42A H42B 108.5 . .
C45A C44A C43A 120.7(11) . .
C45A C44A H44A 107.2 . .
C43A C44A H44A 107.2 . .
C45A C44A H44B 107.2 . .
C43A C44A H44B 107.2 . .
H44A C44A H44B 106.8 . .
C46A C45A C44A 110.3(10) . .
C46A C45A H45A 109.6 . .
C44A C45A H45A 109.6 . .
C46A C45A H45D 109.6 . .
C44A C45A H45D 109.6 . .
H45A C45A H45D 108.1 . .
C45A C46A H46A 109.5 . .
C45A C46A H46B 109.5 . .
H46A C46A H46B 109.5 . .
C45A C46A H46C 109.5 . .
H46A C46A H46C 109.5 . .
H46B C46A H46C 109.5 . .
C38B N2B C39B 109.0(8) . .
C38B N2B C41B 127.0(11) . .
C39B N2B C41B 123.9(9) . .
C39B N1B C37B 108.1(13) . .
C39B N1B C40B 123.2(12) . .
C37B N1B C40B 128.6(10) . .
N1B C40B H40D 109.5 . .
N1B C40B H40E 109.5 . .
H40D C40B H40E 109.5 . .
N1B C40B H40F 109.5 . .
H40D C40B H40F 109.5 . .
H40E C40B H40F 109.5 . .
N1B C37B C38B 107.3(13) . .
N1B C37B H37B 126.3 . .
C38B C37B H37B 126.3 . .
N2B C38B C37B 106.0(10) . .
N2B C38B H38B 127.0 . .
C37B C38B H38B 127.0 . .
N2B C41B C42B 111.3(15) . .
N2B C41B C43B 130.8(14) . .
C42B C41B C43B 49.3(7) . .
N2B C41B H41C 109.4 . .
C42B C41B H41C 109.4 . .
C43B C41B H41C 119.6 . .
N2B C41B H41D 109.4 . .
C42B C41B H41D 109.4 . .
C43B C41B H41D 60.3 . .
H41C C41B H41D 108.0 . .
C41B C42B C43B 81.8(11) . .
C41B C42B H42C 115.0 . .
C43B C42B H42C 115.0 . .
C41B C42B H42D 115.0 . .
C43B C42B H42D 115.0 . .
H42C C42B H42D 112.0 . .
N1B C39B N2B 108.3(11) . .
N1B C39B H39B 125.9 . .
N2B C39B H39B 125.9 . .
C43B C44B C45B 145.7(17) . .
C43B C44B H44C 100.4 . .
C45B C44B H44C 100.4 . .
C43B C44B H44D 100.4 . .
C45B C44B H44D 100.4 . .
H44C C44B H44D 104.3 . .
C44B C43B C42B 121.2(13) . .
C44B C43B C41B 127.2(14) . .
C42B C43B C41B 48.9(6) . .
C44B C43B H43C 107.0 . .
C42B C43B H43C 107.0 . .
C41B C43B H43C 58.7 . .
C44B C43B H43D 107.0 . .
C42B C43B H43D 107.0 . .
C41B C43B H43D 125.8 . .
H43C C43B H43D 106.8 . .
C44B C45B C46B 107.5(10) . .
C44B C45B H45B 110.2 . .
C46B C45B H45B 110.2 . .
C44B C45B H45C 110.2 . .
C46B C45B H45C 110.2 . .
H45B C45B H45C 108.5 . .
C45B C46B H46G 109.5 . .
C45B C46B H46D 109.5 . .
H46G C46B H46D 109.5 . .
C45B C46B H46E 109.5 . .
H46G C46B H46E 109.5 . .
H46D C46B H46E 109.5 . .

loop_
_geom_bond_atom_site_label_1
_geom_bond_atom_site_label_2
_geom_bond_distance
_geom_bond_site_symmetry_2
Ce1 O7 2.378(2) 4_565
Ce1 O1 2.409(2) .
Ce1 O5 2.413(2) 4_566
Ce1 O6 2.418(3) 2_644
Ce1 O3 2.435(2) .
Ce1 O2 2.436(2) 3_655
Ce1 Cl1 2.9091(8) .
Ce2 O4 2.387(2) .
Ce2 O11 2.402(2) 4_565
Ce2 O10 2.406(2) 3
Ce2 O8 2.455(2) 4_565
Ce2 O9 2.480(2) .
Ce2 O12 2.502(3) 2_545
Ce2 Cl1 2.8867(8) .
Ce2 O11 2.899(3) 2_545
Ce2 C36 3.079(4) 2_545
O1 C1 1.249(4) .
O2 C1 1.253(4) .
O2 Ce1 2.436(2) 3_655
O3 C13 1.255(4) .
O5 C12 1.246(4) .
O5 Ce1 2.413(2) 4_565
O4 C13 1.252(4) .
O6 C12 1.256(4) .
O6 Ce1 2.418(3) 2_654
O7 C24 1.254(4) .
O7 Ce1 2.378(2) 4_566
O8 C24 1.253(4) .
O8 Ce2 2.455(2) 4_566
O9 C25 1.249(4) .
O10 C25 1.264(4) .
O10 Ce2 2.406(2) 3
O11 C36 1.271(4) .
O11 Ce2 2.402(2) 4_566
O11 Ce2 2.899(3) 2
O12 C36 1.250(4) .
O12 Ce2 2.502(3) 2
C1 C2 1.509(5) .
C2 C3 1.369(5) .
C2 C7 1.428(5) .
C3 C4 1.397(5) .
C3 H3A 0.9300 .
C4 C5 1.364(5) .
C4 H4A 0.9300 .
C5 C6 1.436(4) .
C5 C12 1.504(5) .
C6 C11 1.421(5) .
C6 C7 1.426(5) .
C7 C8 1.420(5) .
C8 C9 1.355(5) .
C8 H8A 0.9300 .
C9 C10 1.396(6) .
C9 H9A 0.9300 .
C10 C11 1.357(5) .
C10 H10A 0.9300 .
C11 H11A 0.9300 .
C13 C14 1.506(5) .
C14 C15 1.370(5) .
C14 C19 1.429(5) .
C15 C16 1.398(5) .
C15 H15A 0.9300 .
C16 C17 1.368(5) .
C16 H16A 0.9300 .
C17 C18 1.429(4) .
C17 C24 1.508(4) .
C18 C23 1.423(5) .
C18 C19 1.434(4) .
C19 C20 1.417(5) .
C20 C21 1.354(5) .
C20 H20A 0.9300 .
C21 C22 1.394(5) .
C21 H21A 0.9300 .
C22 C23 1.358(5) .
C22 H22A 0.9300 .
C23 H23A 0.9300 .
C25 C26 1.493(5) .
C26 C27 1.363(5) .
C26 C31 1.430(5) .
C27 C28 1.407(5) .
C27 H27A 0.9300 .
C28 C29 1.371(5) .
C28 H28A 0.9300 .
C29 C30 1.429(5) .
C29 C36 1.483(5) .
C30 C35 1.420(5) .
C30 C31 1.424(5) .
C31 C32 1.414(5) .
C32 C33 1.357(6) .
C32 H32A 0.9300 .
C33 C34 1.381(7) .
C33 H33A 0.9300 .
C34 C35 1.361(6) .
C34 H34A 0.9300 .
C35 H35A 0.9300 .
C36 Ce2 3.079(4) 2
N1A C39A 1.311(7) .
N1A C37A 1.341(7) .
N1A C40A 1.432(9) .
N2A C38A 1.319(7) .
N2A C39A 1.367(9) .
N2A C41A 1.467(9) .
C37A C38A 1.407(10) .
C37A H37A 0.9300 .
C38A H38A 0.9300 .
C39A H39A 0.9300 .
C40A H40A 0.9600 .
C40A H40B 0.9600 .
C40A H40C 0.9600 .
C41A C42A 1.483(9) .
C41A H41A 0.9700 .
C41A H41B 0.9700 .
C43A C44A 1.533(9) .
C43A C42A 1.578(9) .
C43A H43A 0.9700 .
C43A H43B 0.9700 .
C42A H42A 0.9700 .
C42A H42B 0.9700 .
C44A C45A 1.532(9) .
C44A H44A 0.9700 .
C44A H44B 0.9700 .
C45A C46A 1.524(10) .
C45A H45A 0.9700 .
C45A H45D 0.9700 .
C46A H46A 0.9600 .
C46A H46B 0.9600 .
C46A H46C 0.9600 .
N2B C38B 1.321(8) .
N2B C39B 1.361(10) .
N2B C41B 1.467(9) .
N1B C39B 1.313(8) .
N1B C37B 1.348(8) .
N1B C40B 1.418(9) .
C40B H40D 0.9600 .
C40B H40E 0.9600 .
C40B H40F 0.9600 .
C37B C38B 1.400(11) .
C37B H37B 0.9300 .
C38B H38B 0.9300 .
C41B C42B 1.542(10) .
C41B C43B 2.02(2) .
C41B H41C 0.9700 .
C41B H41D 0.9700 .
C42B C43B 1.551(10) .
C42B H42C 0.9700 .
C42B H42D 0.9700 .
C39B H39B 0.9300 .
C44B C43B 1.468(9) .
C44B C45B 1.544(10) .
C44B H44C 0.9700 .
C44B H44D 0.9700 .
C43B H43C 0.9700 .
C43B H43D 0.9700 .
C45B C46B 1.572(10) .
C45B H45B 0.9700 .
C45B H45C 0.9700 .
C46B H46G 0.9600 .
C46B H46D 0.9600 .
C46B H46E 0.9600 .

loop_
_geom_torsion_atom_site_label_1
_geom_torsion_atom_site_label_2
_geom_torsion_atom_site_label_3
_geom_torsion_atom_site_label_4
_geom_torsion
_geom_torsion_site_symmetry_1
_geom_torsion_site_symmetry_4
O4 Ce2 Cl1 Ce1 -24.10(7) . .
O11 Ce2 Cl1 Ce1 85.7(2) 4_565 .
O10 Ce2 Cl1 Ce1 130.26(8) 3 .
O8 Ce2 Cl1 Ce1 52.20(7) 4_565 .
O9 Ce2 Cl1 Ce1 -88.77(8) . .
O12 Ce2 Cl1 Ce1 -139.95(9) 2_545 .
O11 Ce2 Cl1 Ce1 -165.52(6) 2_545 .
C36 Ce2 Cl1 Ce1 -150.91(8) 2_545 .
O7 Ce1 Cl1 Ce2 -40.19(8) 4_565 .
O1 Ce1 Cl1 Ce2 -49.11(19) . .
O5 Ce1 Cl1 Ce2 114.44(9) 4_566 .
O6 Ce1 Cl1 Ce2 -115.80(8) 2_644 .
O3 Ce1 Cl1 Ce2 43.38(8) . .
O2 Ce1 Cl1 Ce2 167.36(8) 3_655 .
O7 Ce1 O1 C1 -153.7(5) 4_565 .
O5 Ce1 O1 C1 48.8(4) 4_566 .
O6 Ce1 O1 C1 -76.8(4) 2_644 .
O3 Ce1 O1 C1 125.2(4) . .
O2 Ce1 O1 C1 -8.8(5) 3_655 .
Cl1 Ce1 O1 C1 -144.9(4) . .
O7 Ce1 O3 C13 28.6(4) 4_565 .
O1 Ce1 O3 C13 108.8(4) . .
O5 Ce1 O3 C13 -175.5(4) 4_566 .
O6 Ce1 O3 C13 24.7(6) 2_644 .
O2 Ce1 O3 C13 -114.2(4) 3_655 .
Cl1 Ce1 O3 C13 -47.8(4) . .
O11 Ce2 O4 C13 156.9(4) 4_565 .
O10 Ce2 O4 C13 -114.5(4) 3 .
O8 Ce2 O4 C13 -125.8(4) 4_565 .
O9 Ce2 O4 C13 87.6(4) . .
O12 Ce2 O4 C13 24.4(4) 2_545 .
Cl1 Ce2 O4 C13 -41.1(4) . .
O11 Ce2 O4 C13 72.7(4) 2_545 .
C36 Ce2 O4 C13 44.6(4) 2_545 .
O4 Ce2 O9 C25 128.8(4) . .
O11 Ce2 O9 C25 20.3(4) 4_565 .
O10 Ce2 O9 C25 -38.1(4) 3 .
O8 Ce2 O9 C25 80.1(4) 4_565 .
O12 Ce2 O9 C25 -111.5(4) 2_545 .
Cl1 Ce2 O9 C25 -161.5(4) . .
O11 Ce2 O9 C25 -61.5(4) 2_545 .
C36 Ce2 O9 C25 -87.8(4) 2_545 .
Ce1 O1 C1 O2 -6.2(7) . .
Ce1 O1 C1 C2 171.6(3) . .
Ce1 O2 C1 O1 23.9(8) 3_655 .
Ce1 O2 C1 C2 -153.9(3) 3_655 .
O1 C1 C2 C3 -42.0(5) . .
O2 C1 C2 C3 136.0(4) . .
O1 C1 C2 C7 139.5(4) . .
O2 C1 C2 C7 -42.5(5) . .
C7 C2 C3 C4 0.6(6) . .
C1 C2 C3 C4 -177.9(4) . .
C2 C3 C4 C5 0.7(6) . .
C3 C4 C5 C6 -2.7(6) . .
C3 C4 C5 C12 174.6(4) . .
C4 C5 C6 C11 -174.3(4) . .
C12 C5 C6 C11 8.5(6) . .
C4 C5 C6 C7 3.3(5) . .
C12 C5 C6 C7 -173.9(3) . .
C11 C6 C7 C8 -2.5(5) . .
C5 C6 C7 C8 179.8(3) . .
C11 C6 C7 C2 175.7(3) . .
C5 C6 C7 C2 -2.0(5) . .
C3 C2 C7 C8 178.3(4) . .
C1 C2 C7 C8 -3.3(6) . .
C3 C2 C7 C6 0.1(5) . .
C1 C2 C7 C6 178.5(3) . .
C6 C7 C8 C9 1.9(6) . .
C2 C7 C8 C9 -176.3(4) . .
C7 C8 C9 C10 -0.1(7) . .
C8 C9 C10 C11 -1.1(7) . .
C9 C10 C11 C6 0.4(6) . .
C7 C6 C11 C10 1.4(6) . .
C5 C6 C11 C10 179.0(4) . .
Ce1 O5 C12 O6 30.8(16) 4_565 .
Ce1 O5 C12 C5 -147.0(12) 4_565 .
Ce1 O6 C12 O5 1.7(6) 2_654 .
Ce1 O6 C12 C5 179.4(2) 2_654 .
C4 C5 C12 O5 35.9(5) . .
C6 C5 C12 O5 -146.8(4) . .
C4 C5 C12 O6 -142.0(4) . .
C6 C5 C12 O6 35.3(6) . .
Ce2 O4 C13 O3 66.1(6) . .
Ce2 O4 C13 C14 -110.8(4) . .
Ce1 O3 C13 O4 4.0(7) . .
Ce1 O3 C13 C14 -179.1(3) . .
O4 C13 C14 C15 144.0(4) . .
O3 C13 C14 C15 -33.2(5) . .
O4 C13 C14 C19 -33.4(6) . .
O3 C13 C14 C19 149.5(4) . .
C19 C14 C15 C16 0.9(6) . .
C13 C14 C15 C16 -176.5(4) . .
C14 C15 C16 C17 1.2(7) . .
C15 C16 C17 C18 -1.4(6) . .
C15 C16 C17 C24 179.8(4) . .
C16 C17 C18 C23 -178.2(3) . .
C24 C17 C18 C23 0.4(5) . .
C16 C17 C18 C19 -0.4(5) . .
C24 C17 C18 C19 178.3(3) . .
C15 C14 C19 C20 175.0(4) . .
C13 C14 C19 C20 -7.7(6) . .
C15 C14 C19 C18 -2.6(5) . .
C13 C14 C19 C18 174.6(3) . .
C23 C18 C19 C20 2.5(5) . .
C17 C18 C19 C20 -175.4(3) . .
C23 C18 C19 C14 -179.7(3) . .
C17 C18 C19 C14 2.4(5) . .
C14 C19 C20 C21 -178.7(4) . .
C18 C19 C20 C21 -1.1(5) . .
C19 C20 C21 C22 -0.8(6) . .
C20 C21 C22 C23 1.2(7) . .
C21 C22 C23 C18 0.3(6) . .
C17 C18 C23 C22 175.6(4) . .
C19 C18 C23 C22 -2.2(5) . .
Ce2 O8 C24 O7 -29.3(6) 4_566 .
Ce2 O8 C24 C17 149.1(3) 4_566 .
Ce1 O7 C24 O8 9.3(12) 4_566 .
Ce1 O7 C24 C17 -169.2(8) 4_566 .
C16 C17 C24 O8 -145.5(4) . .
C18 C17 C24 O8 35.8(5) . .
C16 C17 C24 O7 33.0(5) . .
C18 C17 C24 O7 -145.7(3) . .
Ce2 O9 C25 O10 25.4(7) . .
Ce2 O9 C25 C26 -155.6(3) . .
Ce2 O10 C25 O9 3.7(7) 3 .
Ce2 O10 C25 C26 -175.3(3) 3 .
O9 C25 C26 C27 -50.2(5) . .
O10 C25 C26 C27 128.9(4) . .
O9 C25 C26 C31 135.0(4) . .
O10 C25 C26 C31 -46.0(5) . .
C31 C26 C27 C28 6.6(6) . .
C25 C26 C27 C28 -168.3(4) . .
C26 C27 C28 C29 -0.1(6) . .
C27 C28 C29 C30 -7.0(6) . .
C27 C28 C29 C36 168.1(4) . .
C28 C29 C30 C35 -170.9(4) . .
C36 C29 C30 C35 14.0(5) . .
C28 C29 C30 C31 7.4(5) . .
C36 C29 C30 C31 -167.7(3) . .
C35 C30 C31 C32 0.0(5) . .
C29 C30 C31 C32 -178.4(3) . .
C35 C30 C31 C26 177.4(3) . .
C29 C30 C31 C26 -0.9(5) . .
C27 C26 C31 C32 171.3(4) . .
C25 C26 C31 C32 -13.9(5) . .
C27 C26 C31 C30 -6.0(5) . .
C25 C26 C31 C30 168.8(3) . .
C30 C31 C32 C33 1.4(6) . .
C26 C31 C32 C33 -175.9(4) . .
C31 C32 C33 C34 -1.2(7) . .
C32 C33 C34 C35 -0.5(8) . .
C33 C34 C35 C30 2.0(7) . .
C31 C30 C35 C34 -1.7(6) . .
C29 C30 C35 C34 176.6(4) . .
Ce2 O12 C36 O11 8.8(5) 2 .
Ce2 O12 C36 C29 -175.2(3) 2 .
Ce2 O11 C36 O12 -123.4(6) 4_566 .
Ce2 O11 C36 O12 -7.4(4) 2 .
Ce2 O11 C36 C29 60.7(9) 4_566 .
Ce2 O11 C36 C29 176.8(3) 2 .
Ce2 O11 C36 Ce2 -116.0(7) 4_566 2
C28 C29 C36 O12 -134.6(4) . .
C30 C29 C36 O12 40.6(5) . .
C28 C29 C36 O11 41.4(5) . .
C30 C29 C36 O11 -143.5(4) . .
C28 C29 C36 Ce2 -156.0(13) . 2
C30 C29 C36 Ce2 19.2(17) . 2
C39A N1A C37A C38A 7(2) . .
C40A N1A C37A C38A 176.6(14) . .
C39A N2A C38A C37A -7(2) . .
C41A N2A C38A C37A 179.8(19) . .
N1A C37A C38A N2A 0.4(18) . .
C37A N1A C39A N2A -11(3) . .
C40A N1A C39A N2A 178.5(18) . .
C38A N2A C39A N1A 12(3) . .
C41A N2A C39A N1A -175.0(18) . .
C38A N2A C41A C42A -18(3) . .
C39A N2A C41A C42A 170(2) . .
N2A C41A C42A C43A -76.5(16) . .
C44A C43A C42A C41A -162.1(11) . .
C42A C43A C44A C45A -81.8(16) . .
C43A C44A C45A C46A -122.6(16) . .
C39B N1B C37B C38B -8(3) . .
C40B N1B C37B C38B 175(2) . .
C39B N2B C38B C37B 5(3) . .
C41B N2B C38B C37B -178(2) . .
N1B C37B C38B N2B 2(2) . .
C38B N2B C41B C42B -108(3) . .
C39B N2B C41B C42B 69(4) . .
C38B N2B C41B C43B -54(3) . .
C39B N2B C41B C43B 122(3) . .
N2B C41B C42B C43B 126.2(14) . .
C37B N1B C39B N2B 11(4) . .
C40B N1B C39B N2B -172(2) . .
C38B N2B C39B N1B -10(4) . .
C41B N2B C39B N1B 173(2) . .
C45B C44B C43B C42B -80(3) . .
C45B C44B C43B C41B -140(3) . .
C41B C42B C43B C44B -114.1(19) . .
N2B C41B C43B C44B 18(3) . .
C42B C41B C43B C44B 101.6(18) . .
N2B C41B C43B C42B -83.6(18) . .
C43B C44B C45B C46B -110(3) . .
